data_4108042
loop_
_publ_author_name
'Guillermo M\'inguez Espallargas'
'Lee Brammer'
'David R. Allan'
'Colin R. Pulham'
'Neil Robertson'
'John E. Warren'

_publ_section_title
;
 Noncovalent Interactions under Extreme Conditions: High-Pressure and
 Low-Temperature Diffraction Studies of the Isostructural Metal-Organic
 Networks (4-Chloropyridinium)2[CoX4] (X = Cl, Br)
;
_journal_name_full 'Journal of the American Chemical Society'
_journal_page_first 9058
_journal_page_last 9071
_journal_paper_doi 10.1021/ja8010868
_journal_volume 130
_journal_year 2008
_chemical_formula_moiety '2(C5 H5 Cl N), Cl4 Co'
_chemical_formula_sum 'C10 H10 Cl6 Co N2'
_chemical_formula_weight 429.83
_chemical_name_systematic
;
 ?
;
_space_group_IT_number 15
_symmetry_cell_setting monoclinic
_symmetry_space_group_name_Hall '-C 2yc'
_symmetry_space_group_name_H-M 'C 1 2/c 1'
_atom_sites_solution_hydrogens geom
_atom_sites_solution_primary direct
_atom_sites_solution_secondary difmap
_audit_creation_method SHELXL-97
_cell_angle_alpha 90.00
_cell_angle_beta 101.164(3)
_cell_angle_gamma 90.00
_cell_formula_units_Z 4
_cell_length_a 16.4411(7)
_cell_length_b 6.9803(6)
_cell_length_c 13.3444(6)
_cell_measurement_reflns_used 1096
_cell_measurement_temperature 300(2)
_cell_measurement_theta_max 19.38
_cell_measurement_theta_min 2.93
_cell_volume 1502.47(16)
_computing_cell_refinement 'Bruker SMART'
_computing_data_collection 'Bruker SMART'
_computing_data_reduction 'Bruker SAINT'
_computing_molecular_graphics 'Bruker SHELXTL'
_computing_publication_material 'Bruker SHELXTL'
_computing_structure_refinement 'SHELXL-97 (Sheldrick, 1997)'
_computing_structure_solution 'SHELXS-97 (Sheldrick, 1990)'
_diffrn_ambient_temperature 300(2)
_diffrn_measured_fraction_theta_full 0.537
_diffrn_measured_fraction_theta_max 0.537
_diffrn_measurement_device_type 'CCD area detector'
_diffrn_measurement_method 'phi and omega scans'
_diffrn_radiation_monochromator graphite
_diffrn_radiation_source synchrotron
_diffrn_radiation_type X-rays
_diffrn_radiation_wavelength 0.48800
_diffrn_reflns_av_R_equivalents 0.0618
_diffrn_reflns_av_sigmaI/netI 0.0590
_diffrn_reflns_limit_h_max 23
_diffrn_reflns_limit_h_min -23
_diffrn_reflns_limit_k_max 5
_diffrn_reflns_limit_k_min -6
_diffrn_reflns_limit_l_max 18
_diffrn_reflns_limit_l_min -18
_diffrn_reflns_number 4761
_diffrn_reflns_theta_full 20.50
_diffrn_reflns_theta_max 20.50
_diffrn_reflns_theta_min 2.94
_exptl_absorpt_coefficient_mu 0.754
_exptl_absorpt_correction_T_max 0.8959
_exptl_absorpt_correction_T_min 0.8234
_exptl_absorpt_correction_type multi-scan
_exptl_absorpt_process_details sadabs
_exptl_crystal_colour blue
_exptl_crystal_density_diffrn 1.900
_exptl_crystal_description block
_exptl_crystal_F_000 852
_exptl_crystal_size_max 0.18
_exptl_crystal_size_mid 0.14
_exptl_crystal_size_min 0.10
_refine_diff_density_max 0.344
_refine_diff_density_min -0.354
_refine_diff_density_rms 0.075
_refine_ls_extinction_method none
_refine_ls_goodness_of_fit_ref 1.060
_refine_ls_hydrogen_treatment constr
_refine_ls_matrix_type full
_refine_ls_number_parameters 87
_refine_ls_number_reflns 1250
_refine_ls_number_restraints 0
_refine_ls_restrained_S_all 1.060
_refine_ls_R_factor_all 0.0722
_refine_ls_R_factor_gt 0.0402
_refine_ls_shift/su_max 0.001
_refine_ls_shift/su_mean 0.000
_refine_ls_structure_factor_coef Fsqd
_refine_ls_weighting_details 'calc w=1/[\s^2^(Fo^2^)+(0.0475P)^2^+0.0000P] where P=(Fo^2^+2Fc^2^)/3'
_refine_ls_weighting_scheme calc
_refine_ls_wR_factor_gt 0.0895
_refine_ls_wR_factor_ref 0.1015
_reflns_number_gt 855
_reflns_number_total 1250
_reflns_threshold_expression >2sigma(I)
_cod_data_source_file ja8010868-file002_23.cif
_cod_data_source_block cocl05s
_cod_database_code 4108042

loop_
_symmetry_equiv_pos_as_xyz
'x, y, z'
'-x, y, -z+1/2'
'x+1/2, y+1/2, z'
'-x+1/2, y+1/2, -z+1/2'
'-x, -y, -z'
'x, -y, z-1/2'
'-x+1/2, -y+1/2, -z'
'x+1/2, -y+1/2, z-1/2'

loop_
_atom_site_label
_atom_site_type_symbol
_atom_site_fract_x
_atom_site_fract_y
_atom_site_fract_z
_atom_site_U_iso_or_equiv
_atom_site_adp_type
_atom_site_occupancy
_atom_site_symmetry_multiplicity
_atom_site_calc_flag
_atom_site_refinement_flags
Co1 Co 0.5000 0.44359(19) 0.2500 0.0293(4) Uani 1 2 d S
Cl1 Cl 0.40736(5) 0.2714(3) 0.31338(8) 0.0431(6) Uani 1 1 d .
Cl2 Cl 0.57505(5) 0.6573(3) 0.35913(8) 0.0429(6) Uani 1 1 d .
N1 N 0.90026(17) 0.3068(8) 0.3835(3) 0.0373(17) Uani 1 1 d .
H1 H 0.9331 0.2609 0.3465 0.045 Uiso 1 1 calc R
C2 C 0.8249(2) 0.3625(10) 0.3377(3) 0.038(2) Uani 1 1 d .
H2 H 0.8081 0.3486 0.2675 0.045 Uiso 1 1 calc R
C3 C 0.7718(2) 0.4404(10) 0.3942(3) 0.036(2) Uani 1 1 d .
H3 H 0.7191 0.4813 0.3633 0.043 Uiso 1 1 calc R
C4 C 0.79893(19) 0.4563(9) 0.4978(3) 0.0267(18) Uani 1 1 d .
Cl4 Cl 0.73362(5) 0.5509(3) 0.57145(7) 0.0362(5) Uani 1 1 d .
C5 C 0.8772(2) 0.3941(11) 0.5441(3) 0.034(2) Uani 1 1 d .
H5 H 0.8952 0.4033 0.6145 0.041 Uiso 1 1 calc R
C6 C 0.9270(2) 0.3189(11) 0.4834(3) 0.038(2) Uani 1 1 d .
H6 H 0.9799 0.2760 0.5123 0.046 Uiso 1 1 calc R

loop_
_atom_site_aniso_label
_atom_site_aniso_U_11
_atom_site_aniso_U_22
_atom_site_aniso_U_33
_atom_site_aniso_U_23
_atom_site_aniso_U_13
_atom_site_aniso_U_12
Co1 0.0245(3) 0.0291(13) 0.0354(4) 0.000 0.0084(3) 0.000
Cl1 0.0379(5) 0.0482(19) 0.0465(6) 0.0061(7) 0.0166(4) -0.0080(6)
Cl2 0.0243(4) 0.0473(19) 0.0545(6) -0.0180(7) 0.0015(4) 0.0014(5)
N1 0.0300(14) 0.043(6) 0.0426(18) 0.003(2) 0.0161(13) 0.0032(18)
C2 0.0395(19) 0.045(8) 0.0290(18) -0.003(3) 0.0092(14) 0.000(2)
C3 0.0273(15) 0.045(7) 0.0355(19) 0.000(3) 0.0056(13) -0.001(2)
C4 0.0277(15) 0.021(6) 0.0332(18) 0.003(2) 0.0109(13) -0.0007(19)
Cl4 0.0378(4) 0.0379(17) 0.0363(5) -0.0027(6) 0.0153(4) 0.0010(5)
C5 0.0357(18) 0.035(8) 0.0302(18) -0.003(3) 0.0010(14) 0.000(2)
C6 0.0263(16) 0.037(8) 0.049(2) 0.001(3) 0.0043(15) 0.003(2)

loop_
_atom_type_symbol
_atom_type_description
_atom_type_scat_dispersion_real
_atom_type_scat_dispersion_imag
_atom_type_scat_source
C C -0.0020 0.0007 'International Tables Vol C Tables 4.2.6.8 and 6.1.1.4'
H H 0.0000 0.0000 'International Tables Vol C Tables 4.2.6.8 and 6.1.1.4'
N N -0.0030 0.0014 'International Tables Vol C Tables 4.2.6.8 and 6.1.1.4'
Cl Cl 0.0646 0.0747 'International Tables Vol C Tables 4.2.6.8 and 6.1.1.4'
Co Co 0.1848 0.4883 'International Tables Vol C Tables 4.2.6.8 and 6.1.1.4'

loop_
_geom_angle_atom_site_label_1
_geom_angle_atom_site_label_2
_geom_angle_atom_site_label_3
_geom_angle
_geom_angle_site_symmetry_1
_geom_angle_site_symmetry_3
Cl1 Co1 Cl1 114.82(10) 2_655 .
Cl1 Co1 Cl2 105.70(4) 2_655 .
Cl1 Co1 Cl2 115.85(4) . .
Cl1 Co1 Cl2 115.86(4) 2_655 2_655
Cl1 Co1 Cl2 105.69(4) . 2_655
Cl2 Co1 Cl2 98.01(9) . 2_655
C6 N1 C2 122.8(3) . .
C6 N1 H1 118.6 . .
C2 N1 H1 118.6 . .
N1 C2 C3 120.0(3) . .
N1 C2 H2 120.0 . .
C3 C2 H2 120.0 . .
C2 C3 C4 118.0(4) . .
C2 C3 H3 121.0 . .
C4 C3 H3 121.0 . .
C3 C4 C5 121.1(4) . .
C3 C4 Cl4 119.3(3) . .
C5 C4 Cl4 119.6(3) . .
C6 C5 C4 117.9(3) . .
C6 C5 H5 121.0 . .
C4 C5 H5 121.0 . .
N1 C6 C5 120.2(4) . .
N1 C6 H6 119.9 . .
C5 C6 H6 119.9 . .

loop_
_geom_bond_atom_site_label_1
_geom_bond_atom_site_label_2
_geom_bond_distance
_geom_bond_site_symmetry_2
Co1 Cl1 2.2311(13) 2_655
Co1 Cl1 2.2312(13) .
Co1 Cl2 2.2746(16) .
Co1 Cl2 2.2746(16) 2_655
N1 C6 1.324(5) .
N1 C2 1.330(5) .
N1 H1 0.8600 .
C2 C3 1.370(6) .
C2 H2 0.9300 .
C3 C4 1.372(5) .
C3 H3 0.9300 .
C4 C5 1.386(5) .
C4 Cl4 1.722(4) .
C5 C6 1.364(6) .
C5 H5 0.9300 .
C6 H6 0.9300 .

loop_
_geom_torsion_atom_site_label_1
_geom_torsion_atom_site_label_2
_geom_torsion_atom_site_label_3
_geom_torsion_atom_site_label_4
_geom_torsion
C6 N1 C2 C3 1.5(10)
N1 C2 C3 C4 -0.7(10)
C2 C3 C4 C5 -0.5(10)
C2 C3 C4 Cl4 -179.3(5)
C3 C4 C5 C6 0.9(10)
Cl4 C4 C5 C6 179.6(5)
C2 N1 C6 C5 -1.2(10)
C4 C5 C6 N1 -0.1(10)
